data_1521314
loop_
_publ_author_name
'Mellot-Draznieks, C.'
'Freeman, C.M.'
'Gorman, A.M.'
'Newsam, J.M.'
'Ferey, G.'

_publ_section_title
;
 De novo prediction of inorganic structures developed through automated
 assembly of secondary building units (AASBU method)
;
_journal_name_full 'Angew. Chem. Int. ed.'
_journal_page_first 2270
_journal_page_last 2275
_journal_volume 39
_journal_year 2000
_chemical_formula_sum 'O96 Si48'
_chemical_name_systematic 'Si48 O96'
_space_group_IT_number 191
_symmetry_space_group_name_Hall '-P 6 2'
_symmetry_space_group_name_H-M 'P 6/m m m'
_cell_angle_alpha 90
_cell_angle_beta 90
_cell_angle_gamma 120
_cell_formula_units_Z 1
_cell_length_a 24.73
_cell_length_b 24.73
_cell_length_c 10.58
_cell_volume 5603.567
_citation_journal_id_ASTM ACIEF5
_cod_data_source_file Mellot-Draznieks_ACIEF5_2000_935.cif
_cod_data_source_block O96Si48
_cod_original_cell_volume 5603.566
_cod_database_code 1521314

loop_
_symmetry_equiv_pos_as_xyz
x,y,z
x-y,x,z
-y,x-y,z
-x,-y,z
-x+y,-x,z
y,-x+y,z
-y,-x,-z
x-y,-y,-z
x,x-y,-z
y,x,-z
-x+y,y,-z
-x,-x+y,-z
-x,-y,-z
-x+y,-x,-z
y,-x+y,-z
x,y,-z
x-y,x,-z
-y,x-y,-z
y,x,z
-x+y,y,z
-x,-x+y,z
-y,-x,z
x-y,-y,z
x,x-y,z

loop_
_atom_site_label
_atom_site_type_symbol
_atom_site_fract_x
_atom_site_fract_y
_atom_site_fract_z
_atom_site_occupancy
_atom_site_U_iso_or_equiv
O4 O-2 0.521 0.333 0.5 1 0.0
O6 O-2 0.455 0.363 0 1 0.0
Si1 Si+4 0.53 0.333 0.336 1 0.0
O5 O-2 0.403 0.403 0.192 1 0.0
Si2 Si+4 0.466 0.393 0.153 1 0.0
O1 O-2 0.604 0.396 0.297 1 0.0
O3 O-2 0.526 0.263 0.293 1 0.0
O2 O-2 0.476 0.341 0.264 1 0.0
O7 O-2 0.535 0.465 0.157 1 0.0
